data_4301102
loop_
_publ_author_name
'Kui-Zhan Shao'
'Ya-Hui Zhao'
'Xin-Long Wang'
'Ya-Qian Lan'
'De-Jun Wang'
'Zhong-Min Su'
'Rong-Shun Wang'

_publ_section_title
;
Construction of a Three-Dimensional Polynuclear Zinc Compound Based on
Unique Metallophthalocyanine-like Subunits
;
_journal_name_full 'Inorganic Chemistry'
_journal_page_first 10
_journal_page_last 12
_journal_paper_doi 10.1021/ic801439q
_journal_volume 48
_journal_year 2009
_chemical_formula_sum 'C52 H39 N21 O12 Zn7'
_chemical_formula_weight 1607.63
_chemical_name_systematic
;
 ?
;
_space_group_IT_number 11
_symmetry_cell_setting monoclinic
_symmetry_space_group_name_Hall '-P 2yb'
_symmetry_space_group_name_H-M 'P 1 21/m 1'
_atom_sites_solution_hydrogens geom
_atom_sites_solution_primary direct
_atom_sites_solution_secondary difmap
_audit_creation_method SHELXL-97
_cell_angle_alpha 90.00
_cell_angle_beta 105.3590(10)
_cell_angle_gamma 90.00
_cell_formula_units_Z 2
_cell_length_a 12.5552(8)
_cell_length_b 18.0199(12)
_cell_length_c 13.8109(10)
_cell_measurement_reflns_used 256
_cell_measurement_temperature 293(2)
_cell_measurement_theta_max 23.55
_cell_measurement_theta_min 2.83
_cell_volume 3013.0(4)
_computing_cell_refinement 'Bruker SMART'
_computing_data_collection 'Bruker SMART'
_computing_data_reduction 'Bruker SMART'
_computing_molecular_graphics 'Bruker SHELXTL'
_computing_publication_material 'Bruker SHELXTL'
_computing_structure_refinement 'SHELXL-97 (Sheldrick, 1997)'
_computing_structure_solution 'SHELXS-97 (Sheldrick, 1990)'
_diffrn_ambient_temperature 293(2)
_diffrn_measured_fraction_theta_full 0.998
_diffrn_measured_fraction_theta_max 0.972
_diffrn_measurement_device_type 'CCD area detector'
_diffrn_measurement_method 'omega scans'
_diffrn_radiation_monochromator graphite
_diffrn_radiation_source 'fine-focus sealed tube'
_diffrn_radiation_type MoK\a
_diffrn_radiation_wavelength 0.71073
_diffrn_reflns_av_R_equivalents 0.0621
_diffrn_reflns_av_sigmaI/netI 0.0826
_diffrn_reflns_limit_h_max 16
_diffrn_reflns_limit_h_min -16
_diffrn_reflns_limit_k_max 20
_diffrn_reflns_limit_k_min -24
_diffrn_reflns_limit_l_max 10
_diffrn_reflns_limit_l_min -18
_diffrn_reflns_number 19051
_diffrn_reflns_theta_full 25.00
_diffrn_reflns_theta_max 28.31
_diffrn_reflns_theta_min 1.53
_exptl_absorpt_coefficient_mu 2.817
_exptl_absorpt_correction_T_max 0.6259
_exptl_absorpt_correction_T_min 0.5335
_exptl_absorpt_correction_type multi-scan
_exptl_absorpt_process_details '(SADABS; Bruker, 2000)'
_exptl_crystal_colour colourless
_exptl_crystal_density_diffrn 1.772
_exptl_crystal_density_method 'not measured'
_exptl_crystal_description block
_exptl_crystal_F_000 1608
_exptl_crystal_size_max 0.23
_exptl_crystal_size_mid 0.21
_exptl_crystal_size_min 0.17
_refine_diff_density_max 1.095
_refine_diff_density_min -0.908
_refine_diff_density_rms 0.126
_refine_ls_extinction_method none
_refine_ls_goodness_of_fit_ref 1.002
_refine_ls_hydrogen_treatment mixed
_refine_ls_matrix_type full
_refine_ls_number_parameters 473
_refine_ls_number_reflns 7532
_refine_ls_number_restraints 3
_refine_ls_restrained_S_all 1.001
_refine_ls_R_factor_all 0.0918
_refine_ls_R_factor_gt 0.0485
_refine_ls_shift/su_max 0.001
_refine_ls_shift/su_mean 0.000
_refine_ls_structure_factor_coef Fsqd
_refine_ls_weighting_details 'calc w=1/[\s^2^(Fo^2^)+(0.0405P)^2^+0.0000P] where P=(Fo^2^+2Fc^2^)/3'
_refine_ls_weighting_scheme calc
_refine_ls_wR_factor_gt 0.0927
_refine_ls_wR_factor_ref 0.1131
_reflns_number_gt 4514
_reflns_number_total 7532
_reflns_threshold_expression >2sigma(I)
_cod_data_source_file ic801439q_si_001.cif
_cod_data_source_block 1
_cod_original_sg_symbol_H-M 'P 21/m'
_cod_database_code 4301102

loop_
_symmetry_equiv_pos_as_xyz
'x, y, z'
'-x, y+1/2, -z'
'-x, -y, -z'
'x, -y-1/2, z'

loop_
_atom_site_label
_atom_site_type_symbol
_atom_site_fract_x
_atom_site_fract_y
_atom_site_fract_z
_atom_site_U_iso_or_equiv
_atom_site_adp_type
_atom_site_occupancy
_atom_site_symmetry_multiplicity
_atom_site_calc_flag
_atom_site_refinement_flags
_atom_site_disorder_assembly
_atom_site_disorder_group
H1A H 1.074(2) 0.2500 0.647(6) 0.08(3) Uiso 1 2 d SD . .
H2A H 0.792(3) 0.2500 0.467(4) 0.033(18) Uiso 1 2 d SD . .
H3A H 1.085(4) 0.337(2) 0.442(3) 0.054(18) Uiso 1 1 d D . .
C1 C 1.0855(5) 0.2500 0.1883(5) 0.0247(13) Uani 1 2 d S . .
C2 C 1.0512(4) 0.2500 0.0842(5) 0.0257(13) Uani 1 2 d S . .
H2 H 0.9761 0.2500 0.0520 0.031 Uiso 1 2 calc SR . .
C3 C 1.1265(5) 0.2500 0.0277(4) 0.0252(13) Uani 1 2 d S . .
C4 C 1.2383(5) 0.2500 0.0746(5) 0.0282(14) Uani 1 2 d S . .
H4 H 1.2893 0.2500 0.0365 0.034 Uiso 1 2 calc SR . .
C5 C 1.2742(5) 0.2500 0.1787(5) 0.0298(15) Uani 1 2 d S . .
C6 C 1.1978(5) 0.2500 0.2363(5) 0.0283(14) Uani 1 2 d S . .
H6 H 1.2219 0.2500 0.3060 0.034 Uiso 1 2 calc SR . .
C7 C 1.0048(5) 0.2500 0.2513(5) 0.0258(14) Uani 1 2 d S . .
C8 C 1.0881(5) 0.2500 -0.0859(5) 0.0307(15) Uani 1 2 d S . .
C9 C 1.4643(5) 0.2500 0.1795(5) 0.0444(18) Uani 1 2 d S . .
H9A H 1.4553 0.2936 0.1369 0.053 Uiso 0.50 1 calc PR . .
H9B H 1.4553 0.2064 0.1369 0.053 Uiso 0.50 1 calc PR . .
C10 C 0.5783(5) 0.2500 0.2518(5) 0.0306(15) Uani 1 2 d S . .
C11 C 0.9151(4) 0.4256(2) 0.7848(4) 0.0356(11) Uani 1 1 d . . .
C12 C 0.8992(4) 0.4907(2) 0.7293(4) 0.0361(11) Uani 1 1 d . . .
C13 C 0.8747(5) 0.5582(3) 0.7731(4) 0.0536(15) Uani 1 1 d . . .
H13 H 0.8647 0.6027 0.7377 0.064 Uiso 1 1 calc R . .
C14 C 0.8669(5) 0.5543(3) 0.8684(5) 0.0666(18) Uani 1 1 d . . .
H14 H 0.8506 0.5972 0.8991 0.080 Uiso 1 1 calc R . .
C15 C 0.8825(5) 0.4875(3) 0.9234(4) 0.0626(17) Uani 1 1 d . . .
H15 H 0.8762 0.4877 0.9890 0.075 Uiso 1 1 calc R . .
C16 C 0.9066(4) 0.4223(3) 0.8831(4) 0.0499(14) Uani 1 1 d . . .
H16 H 0.9167 0.3782 0.9194 0.060 Uiso 1 1 calc R . .
C17 C 0.7769(4) 0.4292(3) 0.2424(4) 0.0385(12) Uani 1 1 d . . .
C18 C 0.7960(4) 0.4963(2) 0.2951(4) 0.0363(11) Uani 1 1 d . . .
C19 C 0.7742(4) 0.5650(3) 0.2445(5) 0.0548(15) Uani 1 1 d . . .
H19 H 0.7876 0.6099 0.2788 0.066 Uiso 1 1 calc R . .
C20 C 0.7330(5) 0.5623(4) 0.1437(5) 0.0722(19) Uani 1 1 d . . .
H20 H 0.7200 0.6066 0.1079 0.087 Uiso 1 1 calc R . .
C21 C 0.7090(5) 0.4954(4) 0.0912(5) 0.0736(19) Uani 1 1 d . . .
H21 H 0.6770 0.4966 0.0223 0.088 Uiso 1 1 calc R . .
C22 C 0.7313(5) 0.4283(3) 0.1381(4) 0.0604(16) Uani 1 1 d . . .
H22 H 0.7169 0.3840 0.1025 0.073 Uiso 1 1 calc R . .
C23 C 0.5848(5) 0.2500 0.6649(5) 0.0343(16) Uani 1 2 d S . .
C24 C 0.6881(5) 0.2500 0.7354(5) 0.0387(17) Uani 1 2 d S . .
C25 C 0.6989(7) 0.2500 0.8388(6) 0.061(2) Uani 1 2 d S . .
H25 H 0.7677 0.2500 0.8852 0.074 Uiso 1 2 calc SR . .
C26 C 0.6032(9) 0.2500 0.8684(7) 0.080(3) Uani 1 2 d S . .
H26 H 0.6070 0.2500 0.9366 0.096 Uiso 1 2 calc SR . .
C27 C 0.4991(8) 0.2500 0.7981(8) 0.074(3) Uani 1 2 d S . .
H27 H 0.4359 0.2500 0.8211 0.089 Uiso 1 2 calc SR . .
C28 C 0.4881(6) 0.2500 0.6953(7) 0.051(2) Uani 1 2 d S . .
H28 H 0.4191 0.2500 0.6491 0.062 Uiso 1 2 calc SR . .
C29 C 0.5600(4) 0.5873(2) 0.6101(4) 0.0366(12) Uani 1 1 d . . .
C30 C 0.6339(4) 0.5349(2) 0.5908(4) 0.0352(11) Uani 1 1 d . . .
C31 C 0.6338(4) 0.4608(2) 0.6234(4) 0.0490(15) Uani 1 1 d . . .
H31 H 0.6804 0.4251 0.6083 0.059 Uiso 1 1 calc R . .
C32 C 0.5611(4) 0.4446(3) 0.6785(5) 0.0638(18) Uani 1 1 d . . .
H32 H 0.5610 0.3970 0.7045 0.077 Uiso 1 1 calc R . .
C33 C 0.4869(5) 0.4970(3) 0.6973(5) 0.0673(19) Uani 1 1 d . . .
H33 H 0.4376 0.4828 0.7335 0.081 Uiso 1 1 calc R . .
C34 C 0.4848(4) 0.5686(3) 0.6638(4) 0.0518(15) Uani 1 1 d . . .
H34 H 0.4351 0.6031 0.6765 0.062 Uiso 1 1 calc R . .
O1 O 1.0073(3) 0.2500 0.6187(3) 0.0263(9) Uani 1 2 d SD . .
O2 O 0.8519(3) 0.2500 0.4491(3) 0.0247(9) Uani 1 2 d SD . .
O1W O 0.7716(7) 0.7500 0.3866(10) 0.189(5) Uani 1 2 d S . .
O3 O 1.0826(3) 0.36662(17) 0.4878(3) 0.0377(8) Uani 1 1 d D . .
O4 O 1.0380(3) 0.2500 0.3441(3) 0.0359(11) Uani 1 2 d S . .
O5 O 0.9027(3) 0.2500 0.2040(3) 0.0340(11) Uani 1 2 d S . .
O6 O 0.9826(3) 0.2500 -0.1220(3) 0.0347(11) Uani 1 2 d S . .
O7 O 1.1554(4) 0.2500 -0.1364(4) 0.0524(14) Uani 1 2 d S . .
O8 O 1.3841(3) 0.2500 0.2337(3) 0.0390(11) Uani 1 2 d S . .
O9 O 0.6557(3) 0.2500 0.2104(3) 0.0377(11) Uani 1 2 d S . .
O10 O 0.5920(3) 0.2500 0.3457(3) 0.0330(10) Uani 1 2 d S . .
N1 N 0.9326(3) 0.37077(19) 0.7218(3) 0.0326(9) Uani 1 1 d . . .
N2 N 0.9249(3) 0.40230(18) 0.6340(3) 0.0292(8) Uani 1 1 d . . .
N3 N 0.9052(3) 0.47542(18) 0.6350(3) 0.0340(9) Uani 1 1 d . . .
N4 N 0.8069(3) 0.37342(19) 0.3105(3) 0.0342(9) Uani 1 1 d . . .
N5 N 0.8410(3) 0.40479(18) 0.4005(3) 0.0319(9) Uani 1 1 d . . .
N6 N 0.8356(3) 0.47897(19) 0.3939(3) 0.0350(9) Uani 1 1 d . . .
N7 N 0.6037(4) 0.2500 0.5721(4) 0.0329(13) Uani 1 2 d S . .
N8 N 0.7127(4) 0.2500 0.5847(4) 0.0338(13) Uani 1 2 d S . .
N9 N 0.7653(4) 0.2500 0.6819(4) 0.0344(13) Uani 1 2 d S . .
N10 N 0.5848(3) 0.65333(18) 0.5702(3) 0.0305(9) Uani 1 1 d . . .
N11 N 0.6678(3) 0.64229(19) 0.5287(3) 0.0331(9) Uani 1 1 d . . .
N12 N 0.6990(3) 0.57093(19) 0.5401(3) 0.0355(9) Uani 1 1 d . . .
Zn1 Zn 0.93797(6) 0.2500 0.73207(6) 0.02873(18) Uani 1 2 d S . .
Zn2 Zn 0.84447(4) 0.54132(3) 0.51479(4) 0.03221(15) Uani 1 1 d . . .
Zn3 Zn 0.81110(6) 0.2500 0.29983(6) 0.03002(18) Uani 1 2 d S . .
Zn4 Zn 0.94674(4) 0.33677(3) 0.51795(4) 0.02771(14) Uani 1 1 d . . .
Zn5 Zn 0.49184(5) 0.2500 0.43592(6) 0.03071(19) Uani 1 2 d S . .

loop_
_atom_site_aniso_label
_atom_site_aniso_U_11
_atom_site_aniso_U_22
_atom_site_aniso_U_33
_atom_site_aniso_U_23
_atom_site_aniso_U_13
_atom_site_aniso_U_12
C1 0.024(3) 0.024(3) 0.027(3) 0.000 0.008(3) 0.000
C2 0.014(3) 0.035(3) 0.027(3) 0.000 0.003(3) 0.000
C3 0.033(3) 0.018(3) 0.023(3) 0.000 0.004(3) 0.000
C4 0.020(3) 0.035(3) 0.030(4) 0.000 0.008(3) 0.000
C5 0.021(3) 0.023(3) 0.041(4) 0.000 0.001(3) 0.000
C6 0.026(3) 0.035(3) 0.024(3) 0.000 0.007(3) 0.000
C7 0.027(3) 0.018(3) 0.038(4) 0.000 0.019(3) 0.000
C8 0.034(4) 0.028(3) 0.031(4) 0.000 0.010(3) 0.000
C9 0.024(3) 0.069(5) 0.040(4) 0.000 0.009(3) 0.000
C10 0.024(3) 0.027(3) 0.040(4) 0.000 0.008(3) 0.000
C11 0.045(3) 0.030(2) 0.033(3) -0.003(2) 0.010(2) 0.003(2)
C12 0.042(3) 0.025(2) 0.042(3) -0.004(2) 0.013(2) -0.001(2)
C13 0.076(4) 0.031(3) 0.055(4) -0.004(3) 0.020(3) 0.005(3)
C14 0.098(5) 0.042(3) 0.064(4) -0.013(3) 0.028(4) 0.009(3)
C15 0.087(5) 0.065(4) 0.043(3) -0.013(3) 0.030(3) 0.008(3)
C16 0.072(4) 0.043(3) 0.037(3) -0.008(2) 0.019(3) 0.006(3)
C17 0.037(3) 0.038(3) 0.042(3) 0.004(2) 0.013(2) 0.007(2)
C18 0.032(3) 0.034(3) 0.047(3) 0.005(2) 0.018(2) 0.003(2)
C19 0.059(4) 0.041(3) 0.069(4) 0.019(3) 0.024(3) 0.011(3)
C20 0.083(5) 0.065(4) 0.070(5) 0.034(4) 0.023(4) 0.012(4)
C21 0.090(5) 0.083(5) 0.044(4) 0.019(4) 0.010(4) 0.007(4)
C22 0.071(4) 0.064(4) 0.044(4) 0.000(3) 0.011(3) 0.002(3)
C23 0.028(3) 0.028(3) 0.047(5) 0.000 0.010(3) 0.000
C24 0.039(4) 0.041(4) 0.041(4) 0.000 0.018(4) 0.000
C25 0.063(5) 0.075(6) 0.047(5) 0.000 0.017(5) 0.000
C26 0.089(7) 0.108(8) 0.059(6) 0.000 0.048(6) 0.000
C27 0.064(6) 0.082(7) 0.100(8) 0.000 0.064(6) 0.000
C28 0.040(4) 0.050(5) 0.073(6) 0.000 0.029(4) 0.000
C29 0.030(2) 0.028(2) 0.054(3) -0.003(2) 0.013(2) -0.0013(19)
C30 0.029(2) 0.028(2) 0.051(3) 0.000(2) 0.015(2) -0.0030(19)
C31 0.039(3) 0.023(2) 0.091(5) 0.002(3) 0.026(3) 0.001(2)
C32 0.059(4) 0.028(3) 0.116(6) 0.020(3) 0.044(4) 0.005(3)
C33 0.061(4) 0.044(3) 0.117(6) 0.010(4) 0.058(4) -0.001(3)
C34 0.047(3) 0.034(3) 0.088(5) 0.005(3) 0.041(3) 0.001(2)
O1 0.028(2) 0.022(2) 0.031(3) 0.000 0.011(2) 0.000
O2 0.020(2) 0.026(2) 0.032(3) 0.000 0.014(2) 0.000
O1W 0.089(6) 0.181(9) 0.292(15) 0.000 0.040(8) 0.000
O3 0.0404(19) 0.0240(17) 0.057(2) -0.0058(17) 0.0271(18) -0.0041(14)
O4 0.038(3) 0.047(3) 0.027(3) 0.000 0.016(2) 0.000
O5 0.023(2) 0.044(3) 0.039(3) 0.000 0.014(2) 0.000
O6 0.038(3) 0.035(2) 0.030(3) 0.000 0.006(2) 0.000
O7 0.045(3) 0.082(4) 0.035(3) 0.000 0.018(3) 0.000
O8 0.017(2) 0.065(3) 0.034(3) 0.000 0.006(2) 0.000
O9 0.023(2) 0.052(3) 0.038(3) 0.000 0.010(2) 0.000
O10 0.022(2) 0.041(3) 0.035(3) 0.000 0.006(2) 0.000
N1 0.042(2) 0.025(2) 0.033(2) 0.0022(17) 0.0126(19) 0.0017(16)
N2 0.034(2) 0.0213(18) 0.035(2) 0.0019(17) 0.0140(18) 0.0000(15)
N3 0.043(2) 0.0181(18) 0.044(2) -0.0048(17) 0.015(2) 0.0020(16)
N4 0.041(2) 0.029(2) 0.032(2) 0.0020(18) 0.0091(19) 0.0051(17)
N5 0.036(2) 0.0233(19) 0.038(2) 0.0003(17) 0.0128(19) 0.0019(16)
N6 0.035(2) 0.026(2) 0.045(3) 0.0048(18) 0.013(2) 0.0048(16)
N7 0.023(3) 0.031(3) 0.047(4) 0.000 0.013(3) 0.000
N8 0.024(3) 0.035(3) 0.042(4) 0.000 0.007(3) 0.000
N9 0.033(3) 0.038(3) 0.032(3) 0.000 0.008(3) 0.000
N10 0.030(2) 0.0224(19) 0.043(2) 0.0014(17) 0.0160(18) 0.0026(15)
N11 0.030(2) 0.027(2) 0.045(3) 0.0015(18) 0.0136(19) 0.0013(16)
N12 0.031(2) 0.029(2) 0.049(3) 0.0004(19) 0.0150(19) 0.0032(16)
Zn1 0.0326(4) 0.0272(4) 0.0259(4) 0.000 0.0069(3) 0.000
Zn2 0.0331(3) 0.0226(3) 0.0452(4) 0.0018(2) 0.0179(3) 0.0013(2)
Zn3 0.0247(4) 0.0363(4) 0.0306(4) 0.000 0.0101(3) 0.000
Zn4 0.0292(3) 0.0227(3) 0.0333(3) 0.0003(2) 0.0118(2) -0.0007(2)
Zn5 0.0217(4) 0.0255(4) 0.0464(5) 0.000 0.0116(3) 0.000

loop_
_atom_type_symbol
_atom_type_description
_atom_type_scat_dispersion_real
_atom_type_scat_dispersion_imag
_atom_type_scat_source
C C 0.0033 0.0016 'International Tables Vol C Tables 4.2.6.8 and 6.1.1.4'
H H 0.0000 0.0000 'International Tables Vol C Tables 4.2.6.8 and 6.1.1.4'
O O 0.0106 0.0060 'International Tables Vol C Tables 4.2.6.8 and 6.1.1.4'
N N 0.0061 0.0033 'International Tables Vol C Tables 4.2.6.8 and 6.1.1.4'
Zn Zn 0.2839 1.4301 'International Tables Vol C Tables 4.2.6.8 and 6.1.1.4'

loop_
_geom_angle_atom_site_label_1
_geom_angle_atom_site_label_2
_geom_angle_atom_site_label_3
_geom_angle
_geom_angle_site_symmetry_1
_geom_angle_site_symmetry_3
_geom_angle_publ_flag
C2 C1 C6 119.4(6) . . ?
C2 C1 C7 121.9(5) . . ?
C6 C1 C7 118.6(5) . . ?
C3 C2 C1 121.1(5) . . ?
C3 C2 H2 119.4 . . ?
C1 C2 H2 119.4 . . ?
C2 C3 C4 120.0(6) . . ?
C2 C3 C8 120.6(5) . . ?
C4 C3 C8 119.4(6) . . ?
C3 C4 C5 119.8(6) . . ?
C3 C4 H4 120.1 . . ?
C5 C4 H4 120.1 . . ?
O8 C5 C4 124.8(6) . . ?
O8 C5 C6 114.9(6) . . ?
C4 C5 C6 120.3(5) . . ?
C1 C6 C5 119.4(6) . . ?
C1 C6 H6 120.3 . . ?
C5 C6 H6 120.3 . . ?
O4 C7 O5 123.2(6) . . ?
O4 C7 C1 120.4(5) . . ?
O5 C7 C1 116.4(6) . . ?
O7 C8 O6 124.9(6) . . ?
O7 C8 C3 120.6(6) . . ?
O6 C8 C3 114.5(5) . . ?
O8 C9 C10 109.5(6) . 1_655 ?
O8 C9 H9A 109.8 . . ?
C10 C9 H9A 109.8 1_655 . ?
O8 C9 H9B 109.8 . . ?
C10 C9 H9B 109.8 1_655 . ?
H9A C9 H9B 108.2 . . ?
O9 C10 O10 123.9(6) . . ?
O9 C10 C9 114.3(6) . 1_455 ?
O10 C10 C9 121.7(6) . 1_455 ?
N1 C11 C12 106.4(4) . . ?
N1 C11 C16 130.9(4) . . ?
C12 C11 C16 122.6(4) . . ?
N3 C12 C11 108.9(4) . . ?
N3 C12 C13 130.9(4) . . ?
C11 C12 C13 120.1(5) . . ?
C14 C13 C12 116.7(5) . . ?
C14 C13 H13 121.7 . . ?
C12 C13 H13 121.7 . . ?
C13 C14 C15 122.4(5) . . ?
C13 C14 H14 118.8 . . ?
C15 C14 H14 118.8 . . ?
C16 C15 C14 121.9(5) . . ?
C16 C15 H15 119.0 . . ?
C14 C15 H15 119.0 . . ?
C15 C16 C11 116.3(5) . . ?
C15 C16 H16 121.9 . . ?
C11 C16 H16 121.9 . . ?
N4 C17 C18 107.6(4) . . ?
N4 C17 C22 131.7(5) . . ?
C18 C17 C22 120.7(5) . . ?
N6 C18 C17 106.8(4) . . ?
N6 C18 C19 132.1(5) . . ?
C17 C18 C19 121.1(5) . . ?
C20 C19 C18 116.8(6) . . ?
C20 C19 H19 121.6 . . ?
C18 C19 H19 121.6 . . ?
C19 C20 C21 122.4(6) . . ?
C19 C20 H20 118.8 . . ?
C21 C20 H20 118.8 . . ?
C22 C21 C20 121.9(6) . . ?
C22 C21 H21 119.0 . . ?
C20 C21 H21 119.0 . . ?
C21 C22 C17 117.0(6) . . ?
C21 C22 H22 121.5 . . ?
C17 C22 H22 121.5 . . ?
N7 C23 C28 132.0(7) . . ?
N7 C23 C24 107.0(6) . . ?
C28 C23 C24 121.0(7) . . ?
N9 C24 C25 131.5(7) . . ?
N9 C24 C23 106.5(6) . . ?
C25 C24 C23 122.0(7) . . ?
C26 C25 C24 116.8(8) . . ?
C26 C25 H25 121.6 . . ?
C24 C25 H25 121.6 . . ?
C25 C26 C27 121.5(9) . . ?
C25 C26 H26 119.2 . . ?
C27 C26 H26 119.2 . . ?
C28 C27 C26 121.9(8) . . ?
C28 C27 H27 119.1 . . ?
C26 C27 H27 119.1 . . ?
C23 C28 C27 116.9(8) . . ?
C23 C28 H28 121.6 . . ?
C27 C28 H28 121.6 . . ?
N10 C29 C34 132.9(4) . . ?
N10 C29 C30 105.9(4) . . ?
C34 C29 C30 121.2(4) . . ?
N12 C30 C29 107.1(4) . . ?
N12 C30 C31 131.4(4) . . ?
C29 C30 C31 121.5(4) . . ?
C32 C31 C30 116.0(4) . . ?
C32 C31 H31 122.0 . . ?
C30 C31 H31 122.0 . . ?
C31 C32 C33 122.3(5) . . ?
C31 C32 H32 118.8 . . ?
C33 C32 H32 118.8 . . ?
C34 C33 C32 121.9(5) . . ?
C34 C33 H33 119.0 . . ?
C32 C33 H33 119.0 . . ?
C33 C34 C29 117.0(5) . . ?
C33 C34 H34 121.5 . . ?
C29 C34 H34 121.5 . . ?
Zn1 O1 Zn4 111.48(14) . 4_565 ?
Zn1 O1 Zn4 111.48(14) . . ?
Zn4 O1 Zn4 96.39(18) 4_565 . ?
Zn1 O1 H1A 104(6) . . ?
Zn4 O1 H1A 117(3) 4_565 . ?
Zn4 O1 H1A 117(3) . . ?
Zn3 O2 Zn4 116.17(13) . . ?
Zn3 O2 Zn4 116.17(13) . 4_565 ?
Zn4 O2 Zn4 99.98(17) . 4_565 ?
Zn3 O2 H2A 107(4) . . ?
Zn4 O2 H2A 109(2) . . ?
Zn4 O2 H2A 109(2) 4_565 . ?
Zn2 O3 Zn4 134.68(17) 3_766 . ?
Zn2 O3 H3A 115(4) 3_766 . ?
Zn4 O3 H3A 101(4) . . ?
C7 O5 Zn3 110.0(4) . . ?
C8 O6 Zn1 112.8(4) . 1_554 ?
C5 O8 C9 117.2(5) . . ?
C10 O9 Zn3 117.6(4) . . ?
C10 O10 Zn5 134.9(4) . . ?
N2 N1 C11 106.7(3) . . ?
N2 N1 Zn1 118.9(3) . . ?
C11 N1 Zn1 133.2(3) . . ?
N1 N2 N3 112.5(4) . . ?
N1 N2 Zn4 118.3(3) . . ?
N3 N2 Zn4 129.2(3) . . ?
N2 N3 C12 105.5(4) . . ?
N2 N3 Zn2 126.9(3) . . ?
C12 N3 Zn2 124.5(3) . . ?
N5 N4 C17 107.1(4) . . ?
N5 N4 Zn3 118.6(3) . . ?
C17 N4 Zn3 134.3(3) . . ?
N4 N5 N6 111.2(4) . . ?
N4 N5 Zn4 116.0(3) . . ?
N6 N5 Zn4 128.4(3) . . ?
N5 N6 C18 107.3(4) . . ?
N5 N6 Zn2 121.0(3) . . ?
C18 N6 Zn2 129.5(3) . . ?
N8 N7 C23 107.8(5) . . ?
N8 N7 Zn5 123.8(4) . . ?
C23 N7 Zn5 128.4(4) . . ?
N9 N8 N7 110.5(5) . . ?
N8 N9 C24 108.2(5) . . ?
N8 N9 Zn1 121.8(4) . . ?
C24 N9 Zn1 129.9(5) . . ?
N11 N10 C29 109.2(3) . . ?
N11 N10 Zn5 122.7(3) . 3_666 ?
C29 N10 Zn5 128.0(3) . 3_666 ?
N10 N11 N12 109.3(3) . . ?
N11 N12 C30 108.6(4) . . ?
N11 N12 Zn2 118.8(3) . . ?
C30 N12 Zn2 130.7(3) . . ?
O6 Zn1 O1 138.79(18) 1_556 . ?
O6 Zn1 N9 109.4(2) 1_556 . ?
O1 Zn1 N9 111.8(2) . . ?
O6 Zn1 N1 93.61(10) 1_556 4_565 ?
O1 Zn1 N1 87.77(10) . 4_565 ?
N9 Zn1 N1 88.10(10) . 4_565 ?
O6 Zn1 N1 93.61(10) 1_556 . ?
O1 Zn1 N1 87.77(10) . . ?
N9 Zn1 N1 88.10(10) . . ?
N1 Zn1 N1 172.6(2) 4_565 . ?
O3 Zn2 N6 113.40(15) 3_766 . ?
O3 Zn2 N3 116.76(15) 3_766 . ?
N6 Zn2 N3 106.41(15) . . ?
O3 Zn2 N12 103.59(14) 3_766 . ?
N6 Zn2 N12 116.23(15) . . ?
N3 Zn2 N12 100.06(16) . . ?
O5 Zn3 O2 131.38(17) . . ?
O5 Zn3 O9 103.35(18) . . ?
O2 Zn3 O9 125.27(17) . . ?
O5 Zn3 N4 94.14(10) . 4_565 ?
O2 Zn3 N4 86.32(10) . 4_565 ?
O9 Zn3 N4 90.26(10) . 4_565 ?
O5 Zn3 N4 94.14(10) . . ?
O2 Zn3 N4 86.32(10) . . ?
O9 Zn3 N4 90.26(10) . . ?
N4 Zn3 N4 171.3(2) 4_565 . ?
O3 Zn4 O2 123.46(15) . . ?
O3 Zn4 N2 108.26(14) . . ?
O2 Zn4 N2 128.15(15) . . ?
O3 Zn4 O1 99.47(15) . . ?
O2 Zn4 O1 78.60(13) . . ?
N2 Zn4 O1 90.60(14) . . ?
O3 Zn4 N5 94.67(14) . . ?
O2 Zn4 N5 85.36(13) . . ?
N2 Zn4 N5 94.36(14) . . ?
O1 Zn4 N5 162.72(14) . . ?
O3 Zn4 Zn4 106.13(9) . 4_565 ?
O2 Zn4 Zn4 40.01(8) . 4_565 ?
N2 Zn4 Zn4 124.84(9) . 4_565 ?
O1 Zn4 Zn4 41.80(9) . 4_565 ?
N5 Zn4 Zn4 124.20(9) . 4_565 ?
N10 Zn5 N10 123.1(2) 2_646 3_666 ?
N10 Zn5 O10 110.72(12) 2_646 . ?
N10 Zn5 O10 110.72(12) 3_666 . ?
N10 Zn5 N7 104.42(13) 2_646 . ?
N10 Zn5 N7 104.42(13) 3_666 . ?
O10 Zn5 N7 100.54(19) . . ?

loop_
_geom_bond_atom_site_label_1
_geom_bond_atom_site_label_2
_geom_bond_distance
_geom_bond_site_symmetry_2
_geom_bond_publ_flag
C1 C2 1.388(8) . ?
C1 C6 1.389(7) . ?
C1 C7 1.501(8) . ?
C2 C3 1.376(8) . ?
C2 H2 0.9300 . ?
C3 C4 1.381(7) . ?
C3 C8 1.514(8) . ?
C4 C5 1.388(8) . ?
C4 H4 0.9300 . ?
C5 O8 1.387(6) . ?
C5 C6 1.400(8) . ?
C6 H6 0.9300 . ?
C7 O4 1.238(7) . ?
C7 O5 1.276(7) . ?
C8 O7 1.230(7) . ?
C8 O6 1.285(7) . ?
C9 O8 1.406(7) . ?
C9 C10 1.513(8) 1_655 ?
C9 H9A 0.9700 . ?
C9 H9B 0.9700 . ?
C10 O9 1.251(7) . ?
C10 O10 1.262(7) . ?
C10 C9 1.513(8) 1_455 ?
C11 N1 1.373(5) . ?
C11 C12 1.387(6) . ?
C11 C16 1.391(7) . ?
C12 N3 1.353(6) . ?
C12 C13 1.428(6) . ?
C13 C14 1.348(8) . ?
C13 H13 0.9300 . ?
C14 C15 1.409(7) . ?
C14 H14 0.9300 . ?
C15 C16 1.368(6) . ?
C15 H15 0.9300 . ?
C16 H16 0.9300 . ?
C17 N4 1.359(6) . ?
C17 C18 1.400(6) . ?
C17 C22 1.403(7) . ?
C18 N6 1.359(6) . ?
C18 C19 1.411(6) . ?
C19 C20 1.351(8) . ?
C19 H19 0.9300 . ?
C20 C21 1.398(8) . ?
C20 H20 0.9300 . ?
C21 C22 1.365(7) . ?
C21 H21 0.9300 . ?
C22 H22 0.9300 . ?
C23 N7 1.365(8) . ?
C23 C28 1.386(9) . ?
C23 C24 1.400(9) . ?
C24 N9 1.365(8) . ?
C24 C25 1.399(10) . ?
C25 C26 1.368(11) . ?
C25 H25 0.9300 . ?
C26 C27 1.406(12) . ?
C26 H26 0.9300 . ?
C27 C28 1.390(12) . ?
C27 H27 0.9300 . ?
C28 H28 0.9300 . ?
C29 N10 1.381(5) . ?
C29 C34 1.388(6) . ?
C29 C30 1.397(6) . ?
C30 N12 1.372(6) . ?
C30 C31 1.410(6) . ?
C31 C32 1.365(7) . ?
C31 H31 0.9300 . ?
C32 C33 1.398(7) . ?
C32 H32 0.9300 . ?
C33 C34 1.368(6) . ?
C33 H33 0.9300 . ?
C34 H34 0.9300 . ?
O1 Zn1 1.982(4) . ?
O1 Zn4 2.098(3) 4_565 ?
O1 Zn4 2.098(3) . ?
O2 Zn3 1.988(4) . ?
O2 Zn4 2.042(3) . ?
O2 Zn4 2.042(3) 4_565 ?
O2 H2A 0.84(2) . ?
O3 Zn2 1.900(3) 3_766 ?
O3 Zn4 1.936(3) . ?
O5 Zn3 1.970(4) . ?
O6 Zn1 1.944(4) 1_554 ?
O9 Zn3 2.013(4) . ?
O10 Zn5 1.992(4) . ?
N1 N2 1.319(5) . ?
N1 Zn1 2.181(3) . ?
N2 N3 1.341(4) . ?
N2 Zn4 2.067(4) . ?
N3 Zn2 2.019(4) . ?
N4 N5 1.330(5) . ?
N4 Zn3 2.230(3) . ?
N5 N6 1.340(4) . ?
N5 Zn4 2.180(4) . ?
N6 Zn2 1.991(4) . ?
N7 N8 1.333(6) . ?
N7 Zn5 2.027(5) . ?
N8 N9 1.330(7) . ?
N9 Zn1 2.094(5) . ?
N10 N11 1.330(5) . ?
N10 Zn5 1.981(3) 3_666 ?
N11 N12 1.341(4) . ?
N12 Zn2 2.020(4) . ?
Zn1 O6 1.944(4) 1_556 ?
Zn1 N1 2.181(3) 4_565 ?
Zn2 O3 1.900(3) 3_766 ?
Zn3 N4 2.230(3) 4_565 ?
Zn4 Zn4 3.1273(10) 4_565 ?
Zn5 N10 1.981(3) 2_646 ?
Zn5 N10 1.981(3) 3_666 ?

loop_
_geom_torsion_atom_site_label_1
_geom_torsion_atom_site_label_2
_geom_torsion_atom_site_label_3
_geom_torsion_atom_site_label_4
_geom_torsion
_geom_torsion_site_symmetry_1
_geom_torsion_site_symmetry_2
_geom_torsion_site_symmetry_3
_geom_torsion_site_symmetry_4
_geom_torsion_publ_flag
C6 C1 C2 C3 0.0 . . . . ?
C7 C1 C2 C3 180.0 . . . . ?
C1 C2 C3 C4 0.0 . . . . ?
C1 C2 C3 C8 180.0 . . . . ?
C2 C3 C4 C5 0.0 . . . . ?
C8 C3 C4 C5 180.0 . . . . ?
C3 C4 C5 O8 180.0 . . . . ?
C3 C4 C5 C6 0.0 . . . . ?
C2 C1 C6 C5 0.0 . . . . ?
C7 C1 C6 C5 180.0 . . . . ?
O8 C5 C6 C1 180.0 . . . . ?
C4 C5 C6 C1 0.0 . . . . ?
C2 C1 C7 O4 180.0 . . . . ?
C6 C1 C7 O4 0.0 . . . . ?
C2 C1 C7 O5 0.0 . . . . ?
C6 C1 C7 O5 180.0 . . . . ?
C2 C3 C8 O7 180.0 . . . . ?
C4 C3 C8 O7 0.0 . . . . ?
C2 C3 C8 O6 0.0 . . . . ?
C4 C3 C8 O6 180.0 . . . . ?
N1 C11 C12 N3 1.0(5) . . . . ?
C16 C11 C12 N3 -175.8(5) . . . . ?
N1 C11 C12 C13 177.7(4) . . . . ?
C16 C11 C12 C13 0.9(8) . . . . ?
N3 C12 C13 C14 175.1(5) . . . . ?
C11 C12 C13 C14 -0.8(8) . . . . ?
C12 C13 C14 C15 0.4(9) . . . . ?
C13 C14 C15 C16 0.0(10) . . . . ?
C14 C15 C16 C11 0.1(9) . . . . ?
N1 C11 C16 C15 -176.5(5) . . . . ?
C12 C11 C16 C15 -0.6(8) . . . . ?
N4 C17 C18 N6 -0.9(5) . . . . ?
C22 C17 C18 N6 177.4(4) . . . . ?
N4 C17 C18 C19 179.1(4) . . . . ?
C22 C17 C18 C19 -2.6(7) . . . . ?
N6 C18 C19 C20 -179.2(5) . . . . ?
C17 C18 C19 C20 0.9(7) . . . . ?
C18 C19 C20 C21 2.1(9) . . . . ?
C19 C20 C21 C22 -3.5(10) . . . . ?
C20 C21 C22 C17 1.6(9) . . . . ?
N4 C17 C22 C21 179.2(5) . . . . ?
C18 C17 C22 C21 1.3(8) . . . . ?
N7 C23 C24 N9 0.000(2) . . . . ?
C28 C23 C24 N9 180.000(2) . . . . ?
N7 C23 C24 C25 180.000(3) . . . . ?
C28 C23 C24 C25 0.000(3) . . . . ?
N9 C24 C25 C26 180.000(4) . . . . ?
C23 C24 C25 C26 0.000(4) . . . . ?
C24 C25 C26 C27 0.000(4) . . . . ?
C25 C26 C27 C28 0.000(4) . . . . ?
N7 C23 C28 C27 180.000(4) . . . . ?
C24 C23 C28 C27 0.000(3) . . . . ?
C26 C27 C28 C23 0.000(3) . . . . ?
N10 C29 C30 N12 -0.4(5) . . . . ?
C34 C29 C30 N12 -177.8(5) . . . . ?
N10 C29 C30 C31 178.6(5) . . . . ?
C34 C29 C30 C31 1.1(8) . . . . ?
N12 C30 C31 C32 175.7(5) . . . . ?
C29 C30 C31 C32 -2.9(8) . . . . ?
C30 C31 C32 C33 3.3(9) . . . . ?
C31 C32 C33 C34 -1.9(10) . . . . ?
C32 C33 C34 C29 -0.1(9) . . . . ?
N10 C29 C34 C33 -176.2(5) . . . . ?
C30 C29 C34 C33 0.4(8) . . . . ?
O4 C7 O5 Zn3 0.0 . . . . ?
C1 C7 O5 Zn3 180.0 . . . . ?
O7 C8 O6 Zn1 0.0 . . . 1_554 ?
C3 C8 O6 Zn1 180.0 . . . 1_554 ?
C4 C5 O8 C9 0.0 . . . . ?
C6 C5 O8 C9 180.0 . . . . ?
C10 C9 O8 C5 180.0 1_655 . . . ?
O10 C10 O9 Zn3 0.0 . . . . ?
C9 C10 O9 Zn3 180.0 1_455 . . . ?
O9 C10 O10 Zn5 180.0 . . . . ?
C9 C10 O10 Zn5 0.0 1_455 . . . ?
C12 C11 N1 N2 -1.3(5) . . . . ?
C16 C11 N1 N2 175.1(5) . . . . ?
C12 C11 N1 Zn1 -168.2(3) . . . . ?
C16 C11 N1 Zn1 8.2(8) . . . . ?
C11 N1 N2 N3 1.1(5) . . . . ?
Zn1 N1 N2 N3 170.3(3) . . . . ?
C11 N1 N2 Zn4 180.0(3) . . . . ?
Zn1 N1 N2 Zn4 -10.9(4) . . . . ?
N1 N2 N3 C12 -0.5(5) . . . . ?
Zn4 N2 N3 C12 -179.2(3) . . . . ?
N1 N2 N3 Zn2 -161.1(3) . . . . ?
Zn4 N2 N3 Zn2 20.2(5) . . . . ?
C11 C12 N3 N2 -0.3(5) . . . . ?
C13 C12 N3 N2 -176.6(5) . . . . ?
C11 C12 N3 Zn2 160.8(3) . . . . ?
C13 C12 N3 Zn2 -15.4(7) . . . . ?
C18 C17 N4 N5 1.0(5) . . . . ?
C22 C17 N4 N5 -177.1(5) . . . . ?
C18 C17 N4 Zn3 -178.3(3) . . . . ?
C22 C17 N4 Zn3 3.7(8) . . . . ?
C17 N4 N5 N6 -0.7(5) . . . . ?
Zn3 N4 N5 N6 178.7(3) . . . . ?
C17 N4 N5 Zn4 -159.3(3) . . . . ?
Zn3 N4 N5 Zn4 20.0(4) . . . . ?
N4 N5 N6 C18 0.1(5) . . . . ?
Zn4 N5 N6 C18 155.4(3) . . . . ?
N4 N5 N6 Zn2 164.7(3) . . . . ?
Zn4 N5 N6 Zn2 -40.0(5) . . . . ?
C17 C18 N6 N5 0.5(5) . . . . ?
C19 C18 N6 N5 -179.5(5) . . . . ?
C17 C18 N6 Zn2 -162.3(3) . . . . ?
C19 C18 N6 Zn2 17.7(7) . . . . ?
C28 C23 N7 N8 180.000(2) . . . . ?
C24 C23 N7 N8 0.000(2) . . . . ?
C28 C23 N7 Zn5 0.000(3) . . . . ?
C24 C23 N7 Zn5 180.000(2) . . . . ?
C23 N7 N8 N9 0.000(1) . . . . ?
Zn5 N7 N8 N9 180.000(1) . . . . ?
N7 N8 N9 C24 0.000(2) . . . . ?
N7 N8 N9 Zn1 180.0 . . . . ?
C25 C24 N9 N8 180.000(3) . . . . ?
C23 C24 N9 N8 0.000(2) . . . . ?
C25 C24 N9 Zn1 0.000(3) . . . . ?
C23 C24 N9 Zn1 180.000(2) . . . . ?
C34 C29 N10 N11 177.4(5) . . . . ?
C30 C29 N10 N11 0.4(5) . . . . ?
C34 C29 N10 Zn5 -6.4(8) . . . 3_666 ?
C30 C29 N10 Zn5 176.6(3) . . . 3_666 ?
C29 N10 N11 N12 -0.2(5) . . . . ?
Zn5 N10 N11 N12 -176.7(3) 3_666 . . . ?
N10 N11 N12 C30 0.0(5) . . . . ?
N10 N11 N12 Zn2 -165.9(3) . . . . ?
C29 C30 N12 N11 0.2(5) . . . . ?
C31 C30 N12 N11 -178.6(5) . . . . ?
C29 C30 N12 Zn2 163.8(3) . . . . ?
C31 C30 N12 Zn2 -15.0(8) . . . . ?
Zn4 O1 Zn1 O6 126.77(14) 4_565 . . 1_556 ?
Zn4 O1 Zn1 O6 -126.77(14) . . . 1_556 ?
Zn4 O1 Zn1 N9 -53.23(14) 4_565 . . . ?
Zn4 O1 Zn1 N9 53.23(14) . . . . ?
Zn4 O1 Zn1 N1 33.83(17) 4_565 . . 4_565 ?
Zn4 O1 Zn1 N1 140.30(17) . . . 4_565 ?
Zn4 O1 Zn1 N1 -140.30(17) 4_565 . . . ?
Zn4 O1 Zn1 N1 -33.83(17) . . . . ?
N8 N9 Zn1 O6 180.000(1) . . . 1_556 ?
C24 N9 Zn1 O6 0.000(1) . . . 1_556 ?
N8 N9 Zn1 O1 0.000(1) . . . . ?
C24 N9 Zn1 O1 180.000(1) . . . . ?
N8 N9 Zn1 N1 -86.84(10) . . . 4_565 ?
C24 N9 Zn1 N1 93.16(10) . . . 4_565 ?
N8 N9 Zn1 N1 86.84(10) . . . . ?
C24 N9 Zn1 N1 -93.16(10) . . . . ?
N2 N1 Zn1 O6 167.6(3) . . . 1_556 ?
C11 N1 Zn1 O6 -26.7(4) . . . 1_556 ?
N2 N1 Zn1 O1 28.8(3) . . . . ?
C11 N1 Zn1 O1 -165.5(4) . . . . ?
N2 N1 Zn1 N9 -83.1(3) . . . . ?
C11 N1 Zn1 N9 82.6(4) . . . . ?
N5 N6 Zn2 O3 145.9(3) . . . 3_766 ?
C18 N6 Zn2 O3 -53.3(4) . . . 3_766 ?
N5 N6 Zn2 N3 16.2(3) . . . . ?
C18 N6 Zn2 N3 177.0(4) . . . . ?
N5 N6 Zn2 N12 -94.2(3) . . . . ?
C18 N6 Zn2 N12 66.6(4) . . . . ?
N2 N3 Zn2 O3 -134.0(3) . . . 3_766 ?
C12 N3 Zn2 O3 68.9(4) . . . 3_766 ?
N2 N3 Zn2 N6 -6.3(4) . . . . ?
C12 N3 Zn2 N6 -163.4(4) . . . . ?
N2 N3 Zn2 N12 115.1(4) . . . . ?
C12 N3 Zn2 N12 -42.0(4) . . . . ?
N11 N12 Zn2 O3 14.3(4) . . . 3_766 ?
C30 N12 Zn2 O3 -147.9(4) . . . 3_766 ?
N11 N12 Zn2 N6 -110.8(3) . . . . ?
C30 N12 Zn2 N6 87.0(4) . . . . ?
N11 N12 Zn2 N3 135.2(3) . . . . ?
C30 N12 Zn2 N3 -27.1(4) . . . . ?
C7 O5 Zn3 O2 0.0 . . . . ?
C7 O5 Zn3 O9 180.0 . . . . ?
C7 O5 Zn3 N4 -88.74(10) . . . 4_565 ?
C7 O5 Zn3 N4 88.74(10) . . . . ?
Zn4 O2 Zn3 O5 58.58(14) . . . . ?
Zn4 O2 Zn3 O5 -58.58(14) 4_565 . . . ?
Zn4 O2 Zn3 O9 -121.42(14) . . . . ?
Zn4 O2 Zn3 O9 121.42(14) 4_565 . . . ?
Zn4 O2 Zn3 N4 150.86(18) . . . 4_565 ?
Zn4 O2 Zn3 N4 33.70(17) 4_565 . . 4_565 ?
Zn4 O2 Zn3 N4 -33.70(17) . . . . ?
Zn4 O2 Zn3 N4 -150.86(18) 4_565 . . . ?
C10 O9 Zn3 O5 180.0 . . . . ?
C10 O9 Zn3 O2 0.0 . . . . ?
C10 O9 Zn3 N4 85.68(10) . . . 4_565 ?
C10 O9 Zn3 N4 -85.68(10) . . . . ?
N5 N4 Zn3 O5 -124.3(3) . . . . ?
C17 N4 Zn3 O5 54.8(4) . . . . ?
N5 N4 Zn3 O2 7.0(3) . . . . ?
C17 N4 Zn3 O2 -173.9(4) . . . . ?
N5 N4 Zn3 O9 132.3(3) . . . . ?
C17 N4 Zn3 O9 -48.6(4) . . . . ?
Zn2 O3 Zn4 O2 146.9(2) 3_766 . . . ?
Zn2 O3 Zn4 N2 -36.8(3) 3_766 . . . ?
Zn2 O3 Zn4 O1 -130.6(3) 3_766 . . . ?
Zn2 O3 Zn4 N5 59.4(3) 3_766 . . . ?
Zn2 O3 Zn4 Zn4 -173.0(2) 3_766 . . 4_565 ?
Zn3 O2 Zn4 O3 -51.5(2) . . . . ?
Zn4 O2 Zn4 O3 74.4(2) 4_565 . . . ?
Zn3 O2 Zn4 N2 132.98(18) . . . . ?
Zn4 O2 Zn4 N2 -101.20(18) 4_565 . . . ?
Zn3 O2 Zn4 O1 -145.4(2) . . . . ?
Zn4 O2 Zn4 O1 -19.53(16) 4_565 . . . ?
Zn3 O2 Zn4 N5 41.08(17) . . . . ?
Zn4 O2 Zn4 N5 166.90(17) 4_565 . . . ?
Zn3 O2 Zn4 Zn4 -125.8(3) . . . 4_565 ?
N1 N2 Zn4 O3 -112.1(3) . . . . ?
N3 N2 Zn4 O3 66.5(4) . . . . ?
N1 N2 Zn4 O2 64.0(3) . . . . ?
N3 N2 Zn4 O2 -117.4(3) . . . . ?
N1 N2 Zn4 O1 -11.9(3) . . . . ?
N3 N2 Zn4 O1 166.7(4) . . . . ?
N1 N2 Zn4 N5 151.5(3) . . . . ?
N3 N2 Zn4 N5 -29.9(4) . . . . ?
N1 N2 Zn4 Zn4 13.8(4) . . . 4_565 ?
N3 N2 Zn4 Zn4 -167.6(3) . . . 4_565 ?
Zn1 O1 Zn4 O3 140.24(17) . . . . ?
Zn4 O1 Zn4 O3 -103.65(16) 4_565 . . . ?
Zn1 O1 Zn4 O2 -97.30(18) . . . . ?
Zn4 O1 Zn4 O2 18.81(15) 4_565 . . . ?
Zn1 O1 Zn4 N2 31.61(17) . . . . ?
Zn4 O1 Zn4 N2 147.72(16) 4_565 . . . ?
Zn1 O1 Zn4 N5 -75.2(5) . . . . ?
Zn4 O1 Zn4 N5 40.9(6) 4_565 . . . ?
Zn1 O1 Zn4 Zn4 -116.1(2) . . . 4_565 ?
N4 N5 Zn4 O3 87.8(3) . . . . ?
N6 N5 Zn4 O3 -66.6(4) . . . . ?
N4 N5 Zn4 O2 -35.5(3) . . . . ?
N6 N5 Zn4 O2 170.2(4) . . . . ?
N4 N5 Zn4 N2 -163.5(3) . . . . ?
N6 N5 Zn4 N2 42.2(4) . . . . ?
N4 N5 Zn4 O1 -57.2(6) . . . . ?
N6 N5 Zn4 O1 148.5(4) . . . . ?
N4 N5 Zn4 Zn4 -25.4(3) . . . 4_565 ?
N6 N5 Zn4 Zn4 -179.7(3) . . . 4_565 ?
C10 O10 Zn5 N10 70.05(12) . . . 2_646 ?
C10 O10 Zn5 N10 -70.05(12) . . . 3_666 ?
C10 O10 Zn5 N7 180.0 . . . . ?
N8 N7 Zn5 N10 114.80(11) . . . 2_646 ?
C23 N7 Zn5 N10 -65.20(11) . . . 2_646 ?
N8 N7 Zn5 N10 -114.80(11) . . . 3_666 ?
C23 N7 Zn5 N10 65.20(12) . . . 3_666 ?
N8 N7 Zn5 O10 0.0 . . . . ?
C23 N7 Zn5 O10 180.000(1) . . . . ?
